data_7020905
loop_
_publ_author_name
'Barbasiewicz, Micha\/l'
'B\/locki, Krzysztof'
'Mali\'nska, Maura'
'Paw\/lowski, Robert'

_publ_section_title
;
 Intriguing substituent effect in modified Hoveyda-Grubbs metathesis
 catalysts incorporating a chelating iodo-benzylidene ligand.
;
_journal_issue 2
_journal_name_full 'Dalton transactions (Cambridge, England : 2003)'
_journal_page_first 355
_journal_page_last 358
_journal_paper_doi 10.1039/c2dt32422a
_journal_volume 42
_journal_year 2013
_chemical_formula_moiety 'C28 H30 Cl2 I N3 O2 Ru, C1 H2 Cl2'
_chemical_formula_sum 'C29 H32 Cl4 I N3 O2 Ru'
_chemical_formula_weight 824.35
_chemical_name_systematic
;
?
;
_space_group_IT_number 61
_symmetry_cell_setting orthorhombic
_symmetry_space_group_name_Hall '-P 2ac 2ab'
_symmetry_space_group_name_H-M 'P b c a'
_atom_sites_solution_hydrogens geom
_atom_sites_solution_primary direct
_atom_sites_solution_secondary difmap
_audit_creation_method SHELXL-97
_cell_angle_alpha 90.00
_cell_angle_beta 90.00
_cell_angle_gamma 90.00
_cell_formula_units_Z 8
_cell_length_a 17.0543(17)
_cell_length_b 15.1828(16)
_cell_length_c 23.843(3)
_cell_measurement_reflns_used 3526
_cell_measurement_temperature 100(2)
_cell_measurement_theta_max 30
_cell_measurement_theta_min 5
_cell_volume 6173.7(12)
_computing_cell_refinement 'Bruker SMART'
_computing_data_collection 'Bruker SMART'
_computing_data_reduction 'Bruker SAINT'
_computing_molecular_graphics 'WINGX, MERCURY'
_computing_publication_material 'Bruker SHELXTL'
_computing_structure_refinement 'SHELXL-97 (Sheldrick, 1997)'
_computing_structure_solution 'SHELXS-97 (Sheldrick, 1990)'
_diffrn_ambient_temperature 100(2)
_diffrn_measured_fraction_theta_full 0.998
_diffrn_measured_fraction_theta_max 0.994
_diffrn_measurement_device_type 'Kappa ApexII Ultra CCD'
_diffrn_measurement_method 'phi and omega scans'
_diffrn_radiation_monochromator graphite
_diffrn_radiation_source 'TXS rotating anode'
_diffrn_radiation_type MoK\a
_diffrn_radiation_wavelength 0.71073
_diffrn_reflns_av_R_equivalents 0.0311
_diffrn_reflns_av_sigmaI/netI 0.0220
_diffrn_reflns_limit_h_max 24
_diffrn_reflns_limit_h_min -21
_diffrn_reflns_limit_k_max 21
_diffrn_reflns_limit_k_min -19
_diffrn_reflns_limit_l_max 34
_diffrn_reflns_limit_l_min -31
_diffrn_reflns_number 59144
_diffrn_reflns_theta_full 29.00
_diffrn_reflns_theta_max 30.51
_diffrn_reflns_theta_min 1.71
_exptl_absorpt_coefficient_mu 1.887
_exptl_absorpt_correction_T_max 0.7472
_exptl_absorpt_correction_T_min 0.6784
_exptl_absorpt_correction_type multi-scan
_exptl_absorpt_process_details
;
SADABS-2004/1 - Bruker Nonius area detector scaling and absorption correction
;
_exptl_crystal_colour green
_exptl_crystal_density_diffrn 1.774
_exptl_crystal_density_method 'not measured'
_exptl_crystal_F_000 3264
_exptl_crystal_size_max 0.22
_exptl_crystal_size_mid 0.21
_exptl_crystal_size_min 0.16
_refine_diff_density_max 2.396
_refine_diff_density_min -1.881
_refine_diff_density_rms 0.131
_refine_ls_extinction_method none
_refine_ls_goodness_of_fit_ref 1.067
_refine_ls_hydrogen_treatment constr
_refine_ls_matrix_type full
_refine_ls_number_parameters 367
_refine_ls_number_reflns 9378
_refine_ls_number_restraints 0
_refine_ls_restrained_S_all 1.067
_refine_ls_R_factor_all 0.0391
_refine_ls_R_factor_gt 0.0313
_refine_ls_shift/su_max 0.002
_refine_ls_shift/su_mean 0.000
_refine_ls_structure_factor_coef Fsqd
_refine_ls_weighting_details 'calc w=1/[\s^2^(Fo^2^)+(0.0413P)^2^+19.2634P] where P=(Fo^2^+2Fc^2^)/3'
_refine_ls_weighting_scheme calc
_refine_ls_wR_factor_gt 0.0866
_refine_ls_wR_factor_ref 0.0928
_reflns_number_gt 8101
_reflns_number_total 9378
_reflns_threshold_expression >2sigma(I)
_cod_data_source_file c2dt32422a.txt
_cod_data_source_block shelxl
_cod_original_cell_volume 6173.7(11)
_cod_original_sg_symbol_H-M Pbca
_cod_database_code 7020905

loop_
_symmetry_equiv_pos_as_xyz
'x, y, z'
'x+1/2, -y+1/2, -z'
'-x, y+1/2, -z+1/2'
'-x+1/2, -y, z+1/2'
'-x, -y, -z'
'-x-1/2, y-1/2, z'
'x, -y-1/2, z-1/2'
'x-1/2, y, -z-1/2'

loop_
_atom_site_label
_atom_site_type_symbol
_atom_site_fract_x
_atom_site_fract_y
_atom_site_fract_z
_atom_site_U_iso_or_equiv
_atom_site_adp_type
_atom_site_occupancy
_atom_site_symmetry_multiplicity
_atom_site_calc_flag
_atom_site_refinement_flags
C1 C 0.18016(15) 0.72398(17) 0.20980(11) 0.0148(5) Uani 1 1 d .
C2 C 0.28682(18) 0.6596(3) 0.16282(14) 0.0282(7) Uani 1 1 d .
H2A H 0.3166 0.6978 0.1367 0.034 Uiso 1 1 calc R
H2B H 0.2953 0.5972 0.1524 0.034 Uiso 1 1 calc R
C3 C 0.31038(17) 0.6767(2) 0.22339(13) 0.0244(6) Uani 1 1 d .
H3A H 0.3187 0.6209 0.2440 0.029 Uiso 1 1 calc R
H3B H 0.3586 0.7129 0.2256 0.029 Uiso 1 1 calc R
C4 C 0.24497(15) 0.76806(18) 0.29917(11) 0.0161(5) Uani 1 1 d .
C5 C 0.28160(17) 0.85074(19) 0.30213(12) 0.0190(5) Uani 1 1 d .
C6 C 0.29076(19) 0.88920(19) 0.35455(13) 0.0227(6) Uani 1 1 d .
H6 H 0.3153 0.9452 0.3570 0.027 Uiso 1 1 calc R
C7 C 0.26531(17) 0.8488(2) 0.40378(12) 0.0206(5) Uani 1 1 d .
C8 C 0.22903(16) 0.7673(2) 0.39926(12) 0.0195(5) Uani 1 1 d .
H8 H 0.2099 0.7396 0.4322 0.023 Uiso 1 1 calc R
C9 C 0.21983(15) 0.72486(19) 0.34786(12) 0.0174(5) Uani 1 1 d .
C10 C 0.3113(2) 0.8975(2) 0.25076(13) 0.0257(6) Uani 1 1 d .
H10A H 0.3191 0.9600 0.2593 0.039 Uiso 1 1 calc R
H10B H 0.2729 0.8915 0.2204 0.039 Uiso 1 1 calc R
H10C H 0.3612 0.8713 0.2391 0.039 Uiso 1 1 calc R
C11 C 0.2780(2) 0.8914(2) 0.46018(14) 0.0287(7) Uani 1 1 d .
H11A H 0.2336 0.8778 0.4848 0.043 Uiso 1 1 calc R
H11B H 0.2821 0.9554 0.4555 0.043 Uiso 1 1 calc R
H11C H 0.3264 0.8688 0.4769 0.043 Uiso 1 1 calc R
C12 C 0.1862(2) 0.6328(2) 0.34727(14) 0.0268(6) Uani 1 1 d .
H12A H 0.2122 0.5971 0.3760 0.040 Uiso 1 1 calc R
H12B H 0.1948 0.6062 0.3103 0.040 Uiso 1 1 calc R
H12C H 0.1298 0.6354 0.3551 0.040 Uiso 1 1 calc R
C14 C 0.13038(17) 0.59267(19) 0.09430(12) 0.0181(5) Uani 1 1 d .
C15 C 0.09042(17) 0.5875(2) 0.04338(12) 0.0201(5) Uani 1 1 d .
H15 H 0.0708 0.5320 0.0314 0.024 Uiso 1 1 calc R
C16 C 0.07835(17) 0.6609(2) 0.00951(12) 0.0201(5) Uani 1 1 d .
C17 C 0.10887(18) 0.7418(2) 0.02737(12) 0.0217(5) Uani 1 1 d .
H17 H 0.1007 0.7926 0.0048 0.026 Uiso 1 1 calc R
C18 C 0.15084(17) 0.75002(19) 0.07717(12) 0.0193(5) Uani 1 1 d .
C19 C 0.15870(16) 0.67507(19) 0.11125(11) 0.0174(5) Uani 1 1 d .
C20 C 0.14331(19) 0.5099(2) 0.12785(13) 0.0241(6) Uani 1 1 d .
H20A H 0.0968 0.4723 0.1252 0.036 Uiso 1 1 calc R
H20B H 0.1526 0.5253 0.1672 0.036 Uiso 1 1 calc R
H20C H 0.1889 0.4783 0.1130 0.036 Uiso 1 1 calc R
C21 C 0.03690(19) 0.6534(2) -0.04601(13) 0.0271(6) Uani 1 1 d .
H21A H 0.0749 0.6606 -0.0765 0.041 Uiso 1 1 calc R
H21B H -0.0033 0.6993 -0.0488 0.041 Uiso 1 1 calc R
H21C H 0.0121 0.5953 -0.0489 0.041 Uiso 1 1 calc R
C22 C 0.1890(2) 0.8356(2) 0.09277(13) 0.0262(6) Uani 1 1 d .
H22A H 0.1800 0.8788 0.0629 0.039 Uiso 1 1 calc R
H22B H 0.2454 0.8265 0.0977 0.039 Uiso 1 1 calc R
H22C H 0.1663 0.8573 0.1279 0.039 Uiso 1 1 calc R
C23 C 0.02131(15) 0.76652(17) 0.17151(11) 0.0145(5) Uani 1 1 d .
H23 H 0.0243 0.8179 0.1488 0.017 Uiso 1 1 calc R
C24 C -0.02641(15) 0.69484(18) 0.14870(11) 0.0143(5) Uani 1 1 d .
C25 C -0.03329(15) 0.61378(18) 0.17635(11) 0.0153(5) Uani 1 1 d .
C26 C -0.07666(16) 0.54344(19) 0.15591(12) 0.0183(5) Uani 1 1 d .
H26 H -0.0792 0.4893 0.1758 0.022 Uiso 1 1 calc R
C27 C -0.11643(16) 0.55448(19) 0.10539(12) 0.0188(5) Uani 1 1 d .
H27 H -0.1468 0.5079 0.0900 0.023 Uiso 1 1 calc R
C28 C -0.11092(16) 0.63512(19) 0.07780(11) 0.0169(5) Uani 1 1 d .
C29 C -0.06695(15) 0.70528(18) 0.09799(11) 0.0156(5) Uani 1 1 d .
H29 H -0.0644 0.7592 0.0779 0.019 Uiso 1 1 calc R
C30 C -0.0543(3) 0.9805(3) -0.08333(18) 0.0411(9) Uani 1 1 d .
H30A H -0.0929 0.9899 -0.0529 0.049 Uiso 1 1 calc R
H30B H -0.0782 1.0011 -0.1189 0.049 Uiso 1 1 calc R
N1 N 0.20188(13) 0.68215(17) 0.16259(10) 0.0192(5) Uani 1 1 d .
N2 N 0.24151(14) 0.72509(17) 0.24527(10) 0.0179(4) Uani 1 1 d .
N3 N -0.15373(15) 0.64592(17) 0.02489(10) 0.0210(5) Uani 1 1 d .
O1 O -0.14169(14) 0.71227(15) -0.00320(9) 0.0252(4) Uani 1 1 d .
O2 O -0.19978(17) 0.58775(17) 0.01130(11) 0.0383(6) Uani 1 1 d .
Cl1 Cl -0.00364(4) 0.81795(5) 0.31330(3) 0.02042(13) Uani 1 1 d .
Cl2 Cl 0.11053(4) 0.92130(4) 0.22146(3) 0.01840(12) Uani 1 1 d .
Cl3 Cl -0.03282(7) 0.86794(7) -0.08863(6) 0.0494(3) Uani 1 1 d .
Cl4 Cl 0.03089(8) 1.04228(8) -0.06934(6) 0.0582(3) Uani 1 1 d .
I1 I 0.026633(10) 0.608943(11) 0.252787(7) 0.01566(5) Uani 1 1 d .
Ru1 Ru 0.076299(12) 0.771451(14) 0.237723(8) 0.01261(5) Uani 1 1 d .

loop_
_atom_site_aniso_label
_atom_site_aniso_U_11
_atom_site_aniso_U_22
_atom_site_aniso_U_33
_atom_site_aniso_U_23
_atom_site_aniso_U_13
_atom_site_aniso_U_12
C1 0.0137(11) 0.0141(11) 0.0167(11) 0.0013(9) 0.0010(9) -0.0006(9)
C2 0.0142(13) 0.0416(19) 0.0287(15) -0.0100(13) 0.0015(11) 0.0062(12)
C3 0.0149(12) 0.0310(16) 0.0273(14) -0.0051(12) -0.0012(11) 0.0073(11)
C4 0.0127(11) 0.0181(12) 0.0173(11) -0.0003(9) -0.0007(9) 0.0017(9)
C5 0.0186(12) 0.0176(12) 0.0209(13) 0.0032(10) -0.0014(10) -0.0006(10)
C6 0.0266(14) 0.0164(13) 0.0252(14) 0.0000(10) -0.0045(11) -0.0006(11)
C7 0.0203(13) 0.0203(13) 0.0213(13) -0.0023(10) -0.0037(10) 0.0062(11)
C8 0.0155(12) 0.0244(14) 0.0186(12) 0.0037(10) 0.0007(9) 0.0025(10)
C9 0.0117(11) 0.0190(13) 0.0215(13) 0.0024(10) -0.0033(9) 0.0004(9)
C10 0.0271(16) 0.0255(15) 0.0246(14) 0.0059(11) 0.0012(11) -0.0070(12)
C11 0.0335(17) 0.0293(17) 0.0233(15) -0.0061(12) -0.0039(12) 0.0052(13)
C12 0.0278(15) 0.0239(15) 0.0288(15) 0.0096(12) -0.0092(12) -0.0081(12)
C14 0.0182(12) 0.0194(12) 0.0167(12) -0.0011(9) 0.0038(9) 0.0044(10)
C15 0.0191(13) 0.0228(14) 0.0184(12) -0.0035(10) 0.0016(10) 0.0006(11)
C16 0.0185(13) 0.0253(14) 0.0164(12) -0.0013(10) 0.0036(10) 0.0042(11)
C17 0.0262(14) 0.0217(13) 0.0171(12) 0.0031(10) 0.0060(11) 0.0046(11)
C18 0.0206(13) 0.0208(13) 0.0167(12) -0.0018(10) 0.0065(10) 0.0003(10)
C19 0.0149(11) 0.0225(13) 0.0147(11) -0.0016(9) 0.0030(9) 0.0019(10)
C20 0.0307(16) 0.0207(14) 0.0208(13) 0.0026(10) 0.0008(11) 0.0047(12)
C21 0.0265(15) 0.0372(18) 0.0177(13) -0.0012(12) -0.0017(11) 0.0022(13)
C22 0.0342(17) 0.0219(14) 0.0226(14) -0.0029(11) 0.0103(12) -0.0059(12)
C23 0.0141(11) 0.0146(11) 0.0150(11) 0.0006(9) 0.0001(9) 0.0016(9)
C24 0.0128(11) 0.0159(12) 0.0142(11) -0.0006(9) -0.0002(8) 0.0022(9)
C25 0.0120(11) 0.0199(12) 0.0140(11) 0.0019(9) -0.0011(8) 0.0021(9)
C26 0.0181(12) 0.0165(12) 0.0204(12) 0.0026(10) -0.0007(10) -0.0009(10)
C27 0.0166(12) 0.0189(13) 0.0209(12) -0.0008(10) -0.0023(10) -0.0020(10)
C28 0.0148(11) 0.0203(13) 0.0156(11) -0.0004(9) -0.0034(9) 0.0016(10)
C29 0.0144(11) 0.0160(12) 0.0164(11) 0.0003(9) -0.0007(9) 0.0017(9)
C30 0.042(2) 0.042(2) 0.039(2) 0.0053(17) -0.0059(17) -0.0036(17)
N1 0.0124(10) 0.0256(12) 0.0195(11) -0.0037(9) 0.0010(8) 0.0044(9)
N2 0.0138(10) 0.0218(12) 0.0180(10) -0.0036(8) -0.0010(8) 0.0028(9)
N3 0.0225(12) 0.0224(12) 0.0182(11) -0.0016(9) -0.0051(9) 0.0023(10)
O1 0.0291(11) 0.0270(11) 0.0194(10) 0.0045(8) -0.0045(8) 0.0004(9)
O2 0.0468(15) 0.0303(13) 0.0379(14) 0.0047(10) -0.0262(12) -0.0116(12)
Cl1 0.0189(3) 0.0263(3) 0.0160(3) -0.0049(2) 0.0029(2) 0.0007(3)
Cl2 0.0226(3) 0.0150(3) 0.0177(3) -0.0014(2) 0.0006(2) 0.0009(2)
Cl3 0.0474(6) 0.0388(5) 0.0621(7) 0.0009(5) -0.0121(5) -0.0023(4)
Cl4 0.0656(8) 0.0460(6) 0.0630(7) 0.0131(5) -0.0182(6) -0.0180(5)
I1 0.01423(9) 0.01667(9) 0.01606(8) 0.00377(6) -0.00260(6) -0.00069(6)
Ru1 0.01156(9) 0.01430(10) 0.01198(9) -0.00018(7) -0.00002(7) 0.00139(7)

loop_
_atom_type_symbol
_atom_type_description
_atom_type_scat_dispersion_real
_atom_type_scat_dispersion_imag
_atom_type_scat_source
C C 0.0033 0.0016 'International Tables Vol C Tables 4.2.6.8 and 6.1.1.4'
H H 0.0000 0.0000 'International Tables Vol C Tables 4.2.6.8 and 6.1.1.4'
N N 0.0061 0.0033 'International Tables Vol C Tables 4.2.6.8 and 6.1.1.4'
O O 0.0106 0.0060 'International Tables Vol C Tables 4.2.6.8 and 6.1.1.4'
Cl Cl 0.1484 0.1585 'International Tables Vol C Tables 4.2.6.8 and 6.1.1.4'
Ru Ru -1.2594 0.8363 'International Tables Vol C Tables 4.2.6.8 and 6.1.1.4'
I I -0.4742 1.8119 'International Tables Vol C Tables 4.2.6.8 and 6.1.1.4'

loop_
_geom_angle_atom_site_label_1
_geom_angle_atom_site_label_2
_geom_angle_atom_site_label_3
_geom_angle
N1 C1 N2 108.5(2)
N1 C1 Ru1 133.2(2)
N2 C1 Ru1 117.97(19)
N1 C2 C3 102.8(2)
N1 C2 H2A 111.2
C3 C2 H2A 111.2
N1 C2 H2B 111.2
C3 C2 H2B 111.2
H2A C2 H2B 109.1
N2 C3 C2 102.1(2)
N2 C3 H3A 111.4
C2 C3 H3A 111.4
N2 C3 H3B 111.4
C2 C3 H3B 111.4
H3A C3 H3B 109.2
C9 C4 C5 120.9(3)
C9 C4 N2 120.9(2)
C5 C4 N2 117.9(2)
C6 C5 C4 118.1(3)
C6 C5 C10 119.8(3)
C4 C5 C10 122.1(3)
C5 C6 C7 122.6(3)
C5 C6 H6 118.7
C7 C6 H6 118.7
C8 C7 C6 117.8(3)
C8 C7 C11 121.0(3)
C6 C7 C11 121.2(3)
C7 C8 C9 122.1(3)
C7 C8 H8 119.0
C9 C8 H8 119.0
C8 C9 C4 118.5(3)
C8 C9 C12 118.6(3)
C4 C9 C12 122.8(3)
C5 C10 H10A 109.5
C5 C10 H10B 109.5
H10A C10 H10B 109.5
C5 C10 H10C 109.5
H10A C10 H10C 109.5
H10B C10 H10C 109.5
C7 C11 H11A 109.5
C7 C11 H11B 109.5
H11A C11 H11B 109.5
C7 C11 H11C 109.5
H11A C11 H11C 109.5
H11B C11 H11C 109.5
C9 C12 H12A 109.5
C9 C12 H12B 109.5
H12A C12 H12B 109.5
C9 C12 H12C 109.5
H12A C12 H12C 109.5
H12B C12 H12C 109.5
C15 C14 C19 118.0(3)
C15 C14 C20 119.1(3)
C19 C14 C20 122.8(3)
C16 C15 C14 122.1(3)
C16 C15 H15 118.9
C14 C15 H15 118.9
C15 C16 C17 118.1(3)
C15 C16 C21 121.2(3)
C17 C16 C21 120.6(3)
C18 C17 C16 122.0(3)
C18 C17 H17 119.0
C16 C17 H17 119.0
C17 C18 C19 118.0(3)
C17 C18 C22 120.8(3)
C19 C18 C22 121.1(3)
C14 C19 C18 121.6(3)
C14 C19 N1 119.4(3)
C18 C19 N1 118.8(3)
C14 C20 H20A 109.5
C14 C20 H20B 109.5
H20A C20 H20B 109.5
C14 C20 H20C 109.5
H20A C20 H20C 109.5
H20B C20 H20C 109.5
C16 C21 H21A 109.5
C16 C21 H21B 109.5
H21A C21 H21B 109.5
C16 C21 H21C 109.5
H21A C21 H21C 109.5
H21B C21 H21C 109.5
C18 C22 H22A 109.5
C18 C22 H22B 109.5
H22A C22 H22B 109.5
C18 C22 H22C 109.5
H22A C22 H22C 109.5
H22B C22 H22C 109.5
C24 C23 Ru1 129.3(2)
C24 C23 H23 115.4
Ru1 C23 H23 115.4
C25 C24 C29 117.6(2)
C25 C24 C23 121.6(2)
C29 C24 C23 120.7(2)
C26 C25 C24 123.7(2)
C26 C25 I1 122.7(2)
C24 C25 I1 113.59(19)
C25 C26 C27 118.1(3)
C25 C26 H26 121.0
C27 C26 H26 121.0
C26 C27 C28 118.8(3)
C26 C27 H27 120.6
C28 C27 H27 120.6
C29 C28 C27 123.1(2)
C29 C28 N3 118.8(2)
C27 C28 N3 118.1(2)
C28 C29 C24 118.6(2)
C28 C29 H29 120.7
C24 C29 H29 120.7
Cl3 C30 Cl4 111.1(2)
Cl3 C30 H30A 109.4
Cl4 C30 H30A 109.4
Cl3 C30 H30B 109.4
Cl4 C30 H30B 109.4
H30A C30 H30B 108.0
C1 N1 C19 127.5(2)
C1 N1 C2 111.9(2)
C19 N1 C2 119.1(2)
C1 N2 C4 126.7(2)
C1 N2 C3 112.9(2)
C4 N2 C3 120.4(2)
O2 N3 O1 123.7(3)
O2 N3 C28 117.8(3)
O1 N3 C28 118.6(2)
C25 I1 Ru1 90.31(8)
C23 Ru1 C1 98.59(11)
C23 Ru1 Cl1 111.85(8)
C1 Ru1 Cl1 149.34(8)
C23 Ru1 Cl2 91.39(8)
C1 Ru1 Cl2 94.14(7)
Cl1 Ru1 Cl2 88.86(3)
C23 Ru1 I1 85.11(8)
C1 Ru1 I1 89.58(7)
Cl1 Ru1 I1 89.45(2)
Cl2 Ru1 I1 175.242(19)

loop_
_geom_bond_atom_site_label_1
_geom_bond_atom_site_label_2
_geom_bond_distance
C1 N1 1.344(3)
C1 N2 1.345(3)
C1 Ru1 2.025(3)
C2 N1 1.489(4)
C2 C3 1.521(4)
C2 H2A 0.9900
C2 H2B 0.9900
C3 N2 1.481(4)
C3 H3A 0.9900
C3 H3B 0.9900
C4 C9 1.401(4)
C4 C5 1.404(4)
C4 N2 1.442(3)
C5 C6 1.389(4)
C5 C10 1.503(4)
C6 C7 1.394(4)
C6 H6 0.9500
C7 C8 1.388(4)
C7 C11 1.508(4)
C8 C9 1.394(4)
C8 H8 0.9500
C9 C12 1.511(4)
C10 H10A 0.9800
C10 H10B 0.9800
C10 H10C 0.9800
C11 H11A 0.9800
C11 H11B 0.9800
C11 H11C 0.9800
C12 H12A 0.9800
C12 H12B 0.9800
C12 H12C 0.9800
C14 C15 1.395(4)
C14 C19 1.401(4)
C14 C20 1.506(4)
C15 C16 1.392(4)
C15 H15 0.9500
C16 C17 1.400(4)
C16 C21 1.505(4)
C17 C18 1.392(4)
C17 H17 0.9500
C18 C19 1.405(4)
C18 C22 1.499(4)
C19 N1 1.432(4)
C20 H20A 0.9800
C20 H20B 0.9800
C20 H20C 0.9800
C21 H21A 0.9800
C21 H21B 0.9800
C21 H21C 0.9800
C22 H22A 0.9800
C22 H22B 0.9800
C22 H22C 0.9800
C23 C24 1.464(4)
C23 Ru1 1.838(3)
C23 H23 0.9500
C24 C25 1.401(4)
C24 C29 1.402(4)
C25 C26 1.388(4)
C25 I1 2.091(3)
C26 C27 1.392(4)
C26 H26 0.9500
C27 C28 1.393(4)
C27 H27 0.9500
C28 C29 1.389(4)
C28 N3 1.467(3)
C29 H29 0.9500
C30 Cl3 1.752(5)
C30 Cl4 1.762(4)
C30 H30A 0.9900
C30 H30B 0.9900
N3 O2 1.226(3)
N3 O1 1.227(3)
Cl1 Ru1 2.3673(7)
Cl2 Ru1 2.3806(7)
I1 Ru1 2.6333(4)

loop_
_geom_torsion_atom_site_label_1
_geom_torsion_atom_site_label_2
_geom_torsion_atom_site_label_3
_geom_torsion_atom_site_label_4
_geom_torsion
N1 C2 C3 N2 -12.4(3)
C9 C4 C5 C6 -1.3(4)
N2 C4 C5 C6 -174.9(3)
C9 C4 C5 C10 178.2(3)
N2 C4 C5 C10 4.6(4)
C4 C5 C6 C7 0.2(4)
C10 C5 C6 C7 -179.3(3)
C5 C6 C7 C8 -0.5(4)
C5 C6 C7 C11 178.5(3)
C6 C7 C8 C9 1.9(4)
C11 C7 C8 C9 -177.1(3)
C7 C8 C9 C4 -2.9(4)
C7 C8 C9 C12 174.6(3)
C5 C4 C9 C8 2.6(4)
N2 C4 C9 C8 176.0(2)
C5 C4 C9 C12 -174.9(3)
N2 C4 C9 C12 -1.4(4)
C19 C14 C15 C16 0.1(4)
C20 C14 C15 C16 -178.2(3)
C14 C15 C16 C17 1.1(4)
C14 C15 C16 C21 178.4(3)
C15 C16 C17 C18 0.5(4)
C21 C16 C17 C18 -176.8(3)
C16 C17 C18 C19 -3.2(4)
C16 C17 C18 C22 174.5(3)
C15 C14 C19 C18 -3.0(4)
C20 C14 C19 C18 175.2(3)
C15 C14 C19 N1 -178.3(2)
C20 C14 C19 N1 0.0(4)
C17 C18 C19 C14 4.5(4)
C22 C18 C19 C14 -173.2(3)
C17 C18 C19 N1 179.8(2)
C22 C18 C19 N1 2.1(4)
Ru1 C23 C24 C25 -2.9(4)
Ru1 C23 C24 C29 177.2(2)
C29 C24 C25 C26 1.1(4)
C23 C24 C25 C26 -178.8(3)
C29 C24 C25 I1 -177.81(19)
C23 C24 C25 I1 2.2(3)
C24 C25 C26 C27 -0.9(4)
I1 C25 C26 C27 178.0(2)
C25 C26 C27 C28 0.0(4)
C26 C27 C28 C29 0.6(4)
C26 C27 C28 N3 -179.5(3)
C27 C28 C29 C24 -0.3(4)
N3 C28 C29 C24 179.7(2)
C25 C24 C29 C28 -0.5(4)
C23 C24 C29 C28 179.5(2)
N2 C1 N1 C19 -171.8(3)
Ru1 C1 N1 C19 14.8(5)
N2 C1 N1 C2 -5.7(3)
Ru1 C1 N1 C2 -179.2(2)
C14 C19 N1 C1 -113.0(3)
C18 C19 N1 C1 71.7(4)
C14 C19 N1 C2 81.9(4)
C18 C19 N1 C2 -93.5(3)
C3 C2 N1 C1 11.9(4)
C3 C2 N1 C19 179.2(3)
N1 C1 N2 C4 175.9(3)
Ru1 C1 N2 C4 -9.5(4)
N1 C1 N2 C3 -3.4(3)
Ru1 C1 N2 C3 171.2(2)
C9 C4 N2 C1 87.5(4)
C5 C4 N2 C1 -98.9(3)
C9 C4 N2 C3 -93.3(3)
C5 C4 N2 C3 80.4(3)
C2 C3 N2 C1 10.4(3)
C2 C3 N2 C4 -168.9(3)
C29 C28 N3 O2 -171.1(3)
C27 C28 N3 O2 9.0(4)
C29 C28 N3 O1 8.9(4)
C27 C28 N3 O1 -171.1(3)
C26 C25 I1 Ru1 -179.9(2)
C24 C25 I1 Ru1 -1.00(19)
C24 C23 Ru1 C1 90.4(2)
C24 C23 Ru1 Cl1 -85.9(2)
C24 C23 Ru1 Cl2 -175.2(2)
C24 C23 Ru1 I1 1.5(2)
N1 C1 Ru1 C23 -13.8(3)
N2 C1 Ru1 C23 173.3(2)
N1 C1 Ru1 Cl1 159.43(19)
N2 C1 Ru1 Cl1 -13.5(3)
N1 C1 Ru1 Cl2 -105.8(3)
N2 C1 Ru1 Cl2 81.2(2)
N1 C1 Ru1 I1 71.2(3)
N2 C1 Ru1 I1 -101.7(2)
C25 I1 Ru1 C23 -0.17(11)
C25 I1 Ru1 C1 -98.83(10)
C25 I1 Ru1 Cl1 111.82(7)
